data_4080098
loop_
_publ_author_name
'Garc\?\'ia-L\'opez, Jos\'e-Antonio'
'Oliva-Madrid, Mar\?\'ia-Jos\'e'
'Saura-Llamas, Isabel'
'Bautista, Delia'
'Vicente, Jos\'e'

_publ_section_title
;
 Room-Temperature Isolation of Palladium(II) Organocarbonyl Intermediates
 in the Synthesis of Eight-Membered Lactams after Alkyne/CO Sequential
 Insertions
;
_journal_issue 4
_journal_name_full Organometallics
_journal_page_first 1094
_journal_paper_doi 10.1021/om301241n
_journal_volume 32
_journal_year 2013
_chemical_formula_sum 'C20 H21 N O'
_chemical_formula_weight 291.38
_chemical_name_systematic
; 
 ? 
;
_space_group_IT_number 14
_symmetry_cell_setting monoclinic
_symmetry_space_group_name_Hall '-P 2yn'
_symmetry_space_group_name_H-M 'P 1 21/n 1'
_atom_sites_solution_hydrogens geom
_atom_sites_solution_primary direct
_atom_sites_solution_secondary difmap
_audit_creation_method SHELXL-97
_cell_angle_alpha 90.00
_cell_angle_beta 95.444(2)
_cell_angle_gamma 90.00
_cell_formula_units_Z 4
_cell_length_a 11.9721(9)
_cell_length_b 8.5681(6)
_cell_length_c 15.6711(11)
_cell_measurement_reflns_used 8276
_cell_measurement_temperature 100(2)
_cell_measurement_theta_max 28.70
_cell_measurement_theta_min 2.25
_cell_volume 1600.3(2)
_computing_cell_refinement 'Bruker SAINT'
_computing_data_collection 'Bruker SMART'
_computing_data_reduction 'Bruker SAINT'
_computing_molecular_graphics 'Bruker SHELXTL'
_computing_publication_material 'Bruker SHELXTL'
_computing_structure_refinement 'SHELXL-97 (Sheldrick, 1997)'
_computing_structure_solution 'SHELXS-97 (Sheldrick, 1990)'
_diffrn_ambient_temperature 100(2)
_diffrn_detector_area_resol_mean 8.26
_diffrn_measured_fraction_theta_full 0.999
_diffrn_measured_fraction_theta_max 0.999
_diffrn_measurement_device_type 'Bruker SMART APEX CCD'
_diffrn_measurement_method \w-scan
_diffrn_radiation_monochromator graphite
_diffrn_radiation_source 'fine-focus sealed tube'
_diffrn_radiation_type MoK\a
_diffrn_radiation_wavelength 0.71073
_diffrn_reflns_av_R_equivalents 0.0237
_diffrn_reflns_av_sigmaI/netI 0.0178
_diffrn_reflns_limit_h_max 15
_diffrn_reflns_limit_h_min -15
_diffrn_reflns_limit_k_max 10
_diffrn_reflns_limit_k_min -10
_diffrn_reflns_limit_l_max 20
_diffrn_reflns_limit_l_min -20
_diffrn_reflns_number 18332
_diffrn_reflns_theta_full 26.00
_diffrn_reflns_theta_max 27.10
_diffrn_reflns_theta_min 2.05
_exptl_absorpt_coefficient_mu 0.074
_exptl_absorpt_correction_T_max 0.9905
_exptl_absorpt_correction_T_min 0.8905
_exptl_absorpt_correction_type multi-scan
_exptl_absorpt_process_details SADABS
_exptl_crystal_colour colourless
_exptl_crystal_density_diffrn 1.209
_exptl_crystal_density_method 'not measured'
_exptl_crystal_description block
_exptl_crystal_F_000 624
_exptl_crystal_size_max 0.21
_exptl_crystal_size_mid 0.20
_exptl_crystal_size_min 0.13
_refine_diff_density_max 0.313
_refine_diff_density_min -0.239
_refine_diff_density_rms 0.048
_refine_ls_extinction_method none
_refine_ls_goodness_of_fit_ref 1.075
_refine_ls_hydrogen_treatment 'NH free, rigid methyl, others riding'
_refine_ls_matrix_type full
_refine_ls_number_parameters 206
_refine_ls_number_reflns 3522
_refine_ls_number_restraints 0
_refine_ls_restrained_S_all 1.075
_refine_ls_R_factor_all 0.0484
_refine_ls_R_factor_gt 0.0456
_refine_ls_shift/su_max 0.000
_refine_ls_shift/su_mean 0.000
_refine_ls_structure_factor_coef Fsqd
_refine_ls_weighting_details 'calc w=1/[\s^2^(Fo^2^)+(0.0507P)^2^+0.7904P] where P=(Fo^2^+2Fc^2^)/3'
_refine_ls_weighting_scheme calc
_refine_ls_wR_factor_gt 0.1076
_refine_ls_wR_factor_ref 0.1099
_reflns_number_gt 3293
_reflns_number_total 3522
_reflns_threshold_expression >2sigma(I)
_cod_data_source_file om301241n_si_002.cif
_cod_data_source_block jaj194s076
_cod_original_sg_symbol_H-M 'P 2(1)/n'
_cod_database_code 4080098

loop_
_symmetry_equiv_pos_as_xyz
'x, y, z'
'-x+1/2, y+1/2, -z+1/2'
'-x, -y, -z'
'x-1/2, -y-1/2, z-1/2'

loop_
_atom_site_label
_atom_site_type_symbol
_atom_site_fract_x
_atom_site_fract_y
_atom_site_fract_z
_atom_site_U_iso_or_equiv
_atom_site_adp_type
_atom_site_occupancy
_atom_site_symmetry_multiplicity
_atom_site_calc_flag
_atom_site_refinement_flags
N1 N 0.41077(8) 0.08350(12) 0.08024(6) 0.0150(2) Uani 1 1 d .
H1 H 0.4132(13) 0.0460(19) 0.0276(11) 0.025(4) Uiso 1 1 d .
O1 O 0.59727(7) 0.05062(10) 0.09041(5) 0.0180(2) Uani 1 1 d .
C1 C 0.47478(10) 0.41172(14) 0.17180(7) 0.0168(2) Uani 1 1 d .
C2 C 0.36367(10) 0.39728(14) 0.13401(8) 0.0171(3) Uani 1 1 d .
C3 C 0.32254(11) 0.50905(15) 0.07415(8) 0.0207(3) Uani 1 1 d .
H3 H 0.2477 0.5006 0.0484 0.025 Uiso 1 1 calc R
C4 C 0.38908(12) 0.63237(15) 0.05149(9) 0.0244(3) Uani 1 1 d .
H4 H 0.3604 0.7057 0.0095 0.029 Uiso 1 1 calc R
C5 C 0.49736(12) 0.64809(15) 0.09020(9) 0.0250(3) Uani 1 1 d .
H5 H 0.5426 0.7334 0.0757 0.030 Uiso 1 1 calc R
C6 C 0.53957(11) 0.53887(15) 0.15025(8) 0.0213(3) Uani 1 1 d .
H6 H 0.6136 0.5507 0.1771 0.026 Uiso 1 1 calc R
C7 C 0.52065(10) 0.29476(14) 0.23643(7) 0.0159(2) Uani 1 1 d .
C8 C 0.52685(9) 0.14261(14) 0.21641(7) 0.0146(2) Uani 1 1 d .
C9 C 0.51173(10) 0.08986(13) 0.12426(7) 0.0142(2) Uani 1 1 d .
C10 C 0.29798(10) 0.11292(14) 0.10736(8) 0.0157(2) Uani 1 1 d .
C11 C 0.29137(10) 0.26523(14) 0.16002(7) 0.0163(2) Uani 1 1 d .
H11A H 0.2124 0.3010 0.1551 0.020 Uiso 1 1 calc R
H11B H 0.3130 0.2409 0.2211 0.020 Uiso 1 1 calc R
C12 C 0.26163(11) -0.02418(15) 0.16055(9) 0.0219(3) Uani 1 1 d .
H12A H 0.2574 -0.1190 0.1254 0.033 Uiso 1 1 calc R
H12B H 0.1878 -0.0022 0.1799 0.033 Uiso 1 1 calc R
H12C H 0.3164 -0.0393 0.2104 0.033 Uiso 1 1 calc R
C13 C 0.22116(11) 0.12747(16) 0.02385(8) 0.0209(3) Uani 1 1 d .
H13A H 0.2413 0.2212 -0.0071 0.031 Uiso 1 1 calc R
H13B H 0.1430 0.1352 0.0371 0.031 Uiso 1 1 calc R
H13C H 0.2301 0.0352 -0.0119 0.031 Uiso 1 1 calc R
C14 C 0.55957(11) 0.35864(15) 0.32403(8) 0.0209(3) Uani 1 1 d .
H14A H 0.4942 0.3822 0.3550 0.031 Uiso 1 1 calc R
H14B H 0.6030 0.4542 0.3178 0.031 Uiso 1 1 calc R
H14C H 0.6067 0.2810 0.3561 0.031 Uiso 1 1 calc R
C21 C 0.56185(10) 0.01764(14) 0.27989(7) 0.0159(2) Uani 1 1 d .
C22 C 0.50285(11) -0.00134(15) 0.35198(8) 0.0196(3) Uani 1 1 d .
H22 H 0.4415 0.0656 0.3600 0.023 Uiso 1 1 calc R
C23 C 0.53285(12) -0.11689(16) 0.41207(8) 0.0241(3) Uani 1 1 d .
H23 H 0.4915 -0.1292 0.4605 0.029 Uiso 1 1 calc R
C24 C 0.62268(12) -0.21389(16) 0.40157(9) 0.0259(3) Uani 1 1 d .
H24 H 0.6438 -0.2917 0.4432 0.031 Uiso 1 1 calc R
C25 C 0.68199(12) -0.19743(16) 0.33016(9) 0.0261(3) Uani 1 1 d .
H25 H 0.7438 -0.2641 0.3229 0.031 Uiso 1 1 calc R
C26 C 0.65109(11) -0.08356(15) 0.26924(8) 0.0206(3) Uani 1 1 d .
H26 H 0.6910 -0.0744 0.2199 0.025 Uiso 1 1 calc R

loop_
_atom_site_aniso_label
_atom_site_aniso_U_11
_atom_site_aniso_U_22
_atom_site_aniso_U_33
_atom_site_aniso_U_23
_atom_site_aniso_U_13
_atom_site_aniso_U_12
N1 0.0176(5) 0.0156(5) 0.0119(5) -0.0023(4) 0.0019(4) -0.0002(4)
O1 0.0168(4) 0.0209(5) 0.0165(4) -0.0032(3) 0.0024(3) 0.0000(3)
C1 0.0219(6) 0.0141(6) 0.0143(5) -0.0032(4) 0.0015(4) 0.0017(5)
C2 0.0210(6) 0.0158(6) 0.0148(6) -0.0033(4) 0.0023(4) 0.0024(5)
C3 0.0243(6) 0.0186(6) 0.0190(6) -0.0006(5) 0.0001(5) 0.0046(5)
C4 0.0363(8) 0.0164(6) 0.0204(6) 0.0030(5) 0.0018(5) 0.0066(5)
C5 0.0346(7) 0.0142(6) 0.0268(7) 0.0012(5) 0.0067(6) -0.0019(5)
C6 0.0238(6) 0.0169(6) 0.0230(6) -0.0033(5) 0.0012(5) -0.0020(5)
C7 0.0154(5) 0.0177(6) 0.0145(5) -0.0019(4) 0.0011(4) -0.0005(4)
C8 0.0127(5) 0.0181(6) 0.0130(5) -0.0006(4) 0.0010(4) -0.0006(4)
C9 0.0176(6) 0.0106(5) 0.0144(5) 0.0009(4) 0.0024(4) -0.0006(4)
C10 0.0150(5) 0.0164(6) 0.0158(6) -0.0011(4) 0.0015(4) 0.0004(4)
C11 0.0166(6) 0.0176(6) 0.0147(5) -0.0020(4) 0.0013(4) 0.0023(4)
C12 0.0228(6) 0.0197(6) 0.0239(6) -0.0005(5) 0.0068(5) -0.0037(5)
C13 0.0182(6) 0.0248(7) 0.0189(6) -0.0047(5) -0.0023(5) 0.0016(5)
C14 0.0247(6) 0.0200(6) 0.0171(6) -0.0038(5) -0.0028(5) 0.0008(5)
C21 0.0164(6) 0.0155(6) 0.0150(6) -0.0010(4) -0.0021(4) -0.0017(4)
C22 0.0218(6) 0.0197(6) 0.0170(6) 0.0004(5) 0.0006(5) 0.0006(5)
C23 0.0306(7) 0.0235(7) 0.0176(6) 0.0019(5) -0.0004(5) -0.0047(5)
C24 0.0341(7) 0.0164(6) 0.0248(7) 0.0048(5) -0.0095(6) -0.0010(5)
C25 0.0233(6) 0.0201(7) 0.0335(7) -0.0004(5) -0.0049(5) 0.0047(5)
C26 0.0188(6) 0.0201(6) 0.0227(6) -0.0009(5) 0.0009(5) 0.0005(5)

loop_
_atom_type_symbol
_atom_type_description
_atom_type_scat_dispersion_real
_atom_type_scat_dispersion_imag
_atom_type_scat_source
C C 0.0033 0.0016 'International Tables Vol C Tables 4.2.6.8 and 6.1.1.4'
H H 0.0000 0.0000 'International Tables Vol C Tables 4.2.6.8 and 6.1.1.4'
N N 0.0061 0.0033 'International Tables Vol C Tables 4.2.6.8 and 6.1.1.4'
O O 0.0106 0.0060 'International Tables Vol C Tables 4.2.6.8 and 6.1.1.4'

loop_
_geom_angle_atom_site_label_1
_geom_angle_atom_site_label_2
_geom_angle_atom_site_label_3
_geom_angle
C9 N1 C10 130.76(10)
C6 C1 C2 119.37(11)
C6 C1 C7 120.72(11)
C2 C1 C7 119.88(11)
C3 C2 C1 118.72(12)
C3 C2 C11 121.48(11)
C1 C2 C11 119.78(11)
C4 C3 C2 121.24(12)
C5 C4 C3 119.85(12)
C4 C5 C6 119.80(12)
C5 C6 C1 120.98(12)
C8 C7 C1 121.18(11)
C8 C7 C14 122.99(11)
C1 C7 C14 115.83(10)
C7 C8 C21 123.90(11)
C7 C8 C9 120.66(11)
C21 C8 C9 115.06(10)
O1 C9 N1 120.70(11)
O1 C9 C8 117.44(10)
N1 C9 C8 121.85(10)
N1 C10 C12 109.99(10)
N1 C10 C13 105.05(9)
C12 C10 C13 110.47(10)
N1 C10 C11 113.05(10)
C12 C10 C11 108.99(10)
C13 C10 C11 109.24(10)
C2 C11 C10 115.42(10)
C22 C21 C26 118.35(11)
C22 C21 C8 119.36(11)
C26 C21 C8 122.29(11)
C23 C22 C21 120.84(12)
C24 C23 C22 120.13(13)
C23 C24 C25 119.90(12)
C24 C25 C26 120.11(12)
C25 C26 C21 120.65(12)

loop_
_geom_bond_atom_site_label_1
_geom_bond_atom_site_label_2
_geom_bond_distance
N1 C9 1.3348(15)
N1 C10 1.4752(15)
O1 C9 1.2435(14)
C1 C6 1.3973(18)
C1 C2 1.4092(17)
C1 C7 1.4920(17)
C2 C3 1.3972(17)
C2 C11 1.5042(17)
C3 C4 1.3896(19)
C4 C5 1.385(2)
C5 C6 1.3879(19)
C7 C8 1.3445(17)
C7 C14 1.5100(16)
C8 C21 1.4942(16)
C8 C9 1.5077(16)
C10 C12 1.5274(17)
C10 C13 1.5316(16)
C10 C11 1.5501(16)
C21 C22 1.3976(17)
C21 C26 1.3983(17)
C22 C23 1.3899(18)
C23 C24 1.381(2)
C24 C25 1.388(2)
C25 C26 1.3903(19)

loop_
_geom_hbond_atom_site_label_D
_geom_hbond_atom_site_label_H
_geom_hbond_atom_site_label_A
_geom_hbond_distance_DH
_geom_hbond_distance_HA
_geom_hbond_distance_DA
_geom_hbond_angle_DHA
_geom_hbond_site_symmetry_A
N1 H1 O1 0.888(17) 2.020(18) 2.9038(13) 173.8(15) 3_655

loop_
_geom_torsion_atom_site_label_1
_geom_torsion_atom_site_label_2
_geom_torsion_atom_site_label_3
_geom_torsion_atom_site_label_4
_geom_torsion
C6 C1 C2 C3 1.67(17)
C7 C1 C2 C3 179.53(11)
C6 C1 C2 C11 -176.99(11)
C7 C1 C2 C11 0.87(17)
C1 C2 C3 C4 0.21(18)
C11 C2 C3 C4 178.84(11)
C2 C3 C4 C5 -1.7(2)
C3 C4 C5 C6 1.2(2)
C4 C5 C6 C1 0.7(2)
C2 C1 C6 C5 -2.13(19)
C7 C1 C6 C5 -179.97(12)
C6 C1 C7 C8 -122.11(13)
C2 C1 C7 C8 60.05(16)
C6 C1 C7 C14 57.49(16)
C2 C1 C7 C14 -120.34(12)
C1 C7 C8 C21 -174.15(11)
C14 C7 C8 C21 6.28(19)
C1 C7 C8 C9 13.42(17)
C14 C7 C8 C9 -166.16(11)
C10 N1 C9 O1 175.32(11)
C10 N1 C9 C8 -4.01(19)
C7 C8 C9 O1 104.61(14)
C21 C8 C9 O1 -68.46(14)
C7 C8 C9 N1 -76.04(15)
C21 C8 C9 N1 110.88(12)
C9 N1 C10 C12 -75.12(15)
C9 N1 C10 C13 165.98(12)
C9 N1 C10 C11 46.96(16)
C3 C2 C11 C10 92.08(14)
C1 C2 C11 C10 -89.30(13)
N1 C10 C11 C2 34.65(14)
C12 C10 C11 C2 157.29(10)
C13 C10 C11 C2 -81.92(13)
C7 C8 C21 C22 57.15(17)
C9 C8 C21 C22 -130.03(12)
C7 C8 C21 C26 -123.86(14)
C9 C8 C21 C26 48.96(15)
C26 C21 C22 C23 0.66(19)
C8 C21 C22 C23 179.69(11)
C21 C22 C23 C24 0.7(2)
C22 C23 C24 C25 -1.0(2)
C23 C24 C25 C26 0.0(2)
C24 C25 C26 C21 1.4(2)
C22 C21 C26 C25 -1.68(19)
C8 C21 C26 C25 179.32(12)

loop_
_cod_related_entry_id
_cod_related_entry_database
_cod_related_entry_code
1 ChemSpider 30659869
